data_4318686
loop_
_publ_author_name
'Srinivasan Natarajan'

_publ_section_title
;
 Hydro/Solvothermal Synthesis and Structures of New Zinc Phosphates of
 Varying Dimensionality
;
_journal_name_full 'Inorganic Chemistry'
_journal_page_first 5530
_journal_page_last 5537
_journal_paper_doi 10.1021/ic0203872
_journal_volume 41
_journal_year 2002
_chemical_formula_sum 'C5 H18 N2 O8.5 P2 Zn'
_chemical_formula_weight 369.52
_chemical_name_systematic
;
  ?
;
_space_group_IT_number 14
_symmetry_cell_setting monoclinic
_symmetry_space_group_name_Hall '-P 2yn'
_symmetry_space_group_name_H-M 'P 1 21/n 1'
_atom_sites_solution_hydrogens geom
_atom_sites_solution_primary direct
_atom_sites_solution_secondary difmap
_audit_creation_method SHELXL-97
_cell_angle_alpha 90.00
_cell_angle_beta 97.9460(10)
_cell_angle_gamma 90.00
_cell_formula_units_Z 4
_cell_length_a 8.6053(3)
_cell_length_b 13.7129(5)
_cell_length_c 10.8184(4)
_cell_measurement_temperature 293(2)
_cell_volume 1264.35(8)
_computing_cell_refinement 'Siemens XSCANS'
_computing_data_collection 'Siemens XSCANS'
_computing_data_reduction 'Siemens SHELXTL'
_computing_molecular_graphics 'Siemens SHELXTL'
_computing_publication_material 'Siemens SHELXTL'
_computing_structure_refinement 'SHELXL-97 (Sheldrick, 1997)'
_computing_structure_solution 'SHELXS-97 (Sheldrick, 1990)'
_diffrn_ambient_temperature 293(2)
_diffrn_measured_fraction_theta_full 0.996
_diffrn_measured_fraction_theta_max 0.996
_diffrn_measurement_method '\w scans'
_diffrn_radiation_monochromator graphite
_diffrn_radiation_source 'fine-focus sealed tube'
_diffrn_radiation_type MoK\a
_diffrn_radiation_wavelength 0.71073
_diffrn_reflns_av_R_equivalents 0.0273
_diffrn_reflns_av_sigmaI/netI 0.0306
_diffrn_reflns_limit_h_max 9
_diffrn_reflns_limit_h_min -9
_diffrn_reflns_limit_k_max 15
_diffrn_reflns_limit_k_min -12
_diffrn_reflns_limit_l_max 11
_diffrn_reflns_limit_l_min -10
_diffrn_reflns_number 5123
_diffrn_reflns_theta_full 23.21
_diffrn_reflns_theta_max 23.21
_diffrn_reflns_theta_min 2.41
_exptl_absorpt_coefficient_mu 2.235
_exptl_absorpt_correction_T_max 1.000000
_exptl_absorpt_correction_T_min 0.656406
_exptl_absorpt_correction_type SADABS
_exptl_crystal_colour colorless
_exptl_crystal_density_diffrn 1.941
_exptl_crystal_density_method 'not measured'
_exptl_crystal_description Rod-like
_exptl_crystal_F_000 760
_exptl_crystal_size_max 0.30
_exptl_crystal_size_mid 0.24
_exptl_crystal_size_min 0.20
_refine_diff_density_max 0.527
_refine_diff_density_min -0.389
_refine_diff_density_rms 0.087
_refine_ls_extinction_coef 0.0224(16)
_refine_ls_extinction_expression Fc^*^=kFc[1+0.001xFc^2^\l^3^/sin(2\q)]^-1/4^
_refine_ls_extinction_method SHELXL
_refine_ls_goodness_of_fit_ref 1.075
_refine_ls_hydrogen_treatment mixed
_refine_ls_matrix_type full
_refine_ls_number_parameters 191
_refine_ls_number_reflns 1795
_refine_ls_number_restraints 2
_refine_ls_restrained_S_all 1.074
_refine_ls_R_factor_all 0.0347
_refine_ls_R_factor_gt 0.0322
_refine_ls_shift/su_max 0.010
_refine_ls_shift/su_mean 0.001
_refine_ls_structure_factor_coef Fsqd
_refine_ls_weighting_details 'calc w=1/[\s^2^(Fo^2^)+(0.0489P)^2^+2.8965P] where P=(Fo^2^+2Fc^2^)/3'
_refine_ls_weighting_scheme calc
_refine_ls_wR_factor_gt 0.0929
_refine_ls_wR_factor_ref 0.0943
_reflns_number_gt 1644
_reflns_number_total 1795
_reflns_threshold_expression >2sigma(I)
_cod_data_source_file ic0203872_1.cif
_cod_data_source_block sad
_cod_depositor_comments
;
The following automatic conversions were performed:

'_symmetry_cell_setting' value 'Monoclinic' changed to 'monoclinic'
according to the built-in table from CIF Core dictionary named
'cif_core.dic' version 2.4.1 from 2010-06-29.

Automatic conversion script
Id: cif_fix_values 1646 2011-03-28 12:23:43Z adriana 
;
_cod_original_formula_sum 'C5 H18 N2 O8.50 P2 Zn'
_cod_database_code 4318686

loop_
_symmetry_equiv_pos_as_xyz
'x, y, z'
'-x+1/2, y+1/2, -z+1/2'
'-x, -y, -z'
'x-1/2, -y-1/2, z-1/2'

loop_
_atom_site_label
_atom_site_type_symbol
_atom_site_fract_x
_atom_site_fract_y
_atom_site_fract_z
_atom_site_U_iso_or_equiv
_atom_site_adp_type
_atom_site_occupancy
_atom_site_symmetry_multiplicity
_atom_site_calc_flag
_atom_site_refinement_flags
_atom_site_disorder_assembly
_atom_site_disorder_group
Zn1 Zn 0.23503(5) 0.46574(3) 0.47230(4) 0.0207(2) Uani 1 1 d . . .
P2 P -0.05969(12) 0.54861(8) 0.29051(10) 0.0223(3) Uani 1 1 d . . .
P1 P 0.46044(12) 0.60774(7) 0.62179(10) 0.0214(3) Uani 1 1 d . . .
O1 O 0.3836(3) 0.3709(2) 0.4235(3) 0.0281(7) Uani 1 1 d . . .
O2 O 0.0625(3) 0.4700(2) 0.3320(3) 0.0297(7) Uani 1 1 d . . .
O3 O 0.1296(3) 0.4059(2) 0.6016(3) 0.0318(7) Uani 1 1 d . . .
O4 O 0.3268(3) 0.5929(2) 0.5142(3) 0.0292(7) Uani 1 1 d . . .
O5 O -0.1956(4) 0.4951(3) 0.2033(3) 0.0402(8) Uani 1 1 d . . .
H30 H -0.2341 0.4528 0.2432 0.060 Uiso 1 1 calc R . .
O6 O 0.0105(4) 0.6246(2) 0.2124(3) 0.0387(8) Uani 1 1 d . . .
O7 O 0.4113(3) 0.7001(2) 0.6955(3) 0.0371(8) Uani 1 1 d . . .
H20 H 0.4026 0.7476 0.6489 0.056 Uiso 1 1 calc R . .
O8 O 0.4661(3) 0.5227(2) 0.7128(3) 0.0302(7) Uani 1 1 d . . .
O100 O -0.1200(15) 0.6035(8) -0.0627(8) 0.070(4) Uani 0.459(12) 1 d PD . .
N1 N 0.3246(4) 0.6220(3) 0.2010(4) 0.0351(9) Uani 1 1 d . . .
H1 H 0.2255 0.6110 0.2152 0.042 Uiso 1 1 calc R . .
H2 H 0.3847 0.5742 0.2394 0.042 Uiso 1 1 calc R . .
C1 C 0.3288(7) 0.6133(6) 0.0639(5) 0.0666(19) Uani 1 1 d . . .
C2 C 0.3883(17) 0.6795(11) -0.0023(10) 0.056(5) Uani 0.459(12) 1 d P . .
C2A C 0.4895(10) 0.6255(5) 0.0235(7) 0.025(2) Uani 0.541(12) 1 d P . .
N2 N 0.5614(8) 0.7206(5) 0.0240(6) 0.0859(18) Uani 1 1 d . . .
C3 C 0.5830(5) 0.7805(3) 0.1398(4) 0.0291(10) Uani 1 1 d . . .
H9 H 0.6912 0.8024 0.1530 0.035 Uiso 1 1 calc R . .
H10 H 0.5180 0.8382 0.1240 0.035 Uiso 1 1 calc R . .
C4 C 0.5485(6) 0.7372(4) 0.2581(5) 0.0475(13) Uani 1 1 d . . .
H11 H 0.5847 0.7815 0.3259 0.057 Uiso 1 1 calc R . .
H12 H 0.6073 0.6770 0.2727 0.057 Uiso 1 1 calc R . .
C5 C 0.3771(6) 0.7159(3) 0.2604(4) 0.0374(11) Uani 1 1 d . . .
H13 H 0.3571 0.7151 0.3465 0.045 Uiso 1 1 calc R . .
H14 H 0.3153 0.7682 0.2180 0.045 Uiso 1 1 calc R . .
H101 H -0.217(13) 0.587(18) -0.028(17) 0.38(13) Uiso 1 1 d D . .
H102 H -0.006(3) 0.605(11) -0.036(12) 0.22(7) Uiso 1 1 d D . .

loop_
_atom_site_aniso_label
_atom_site_aniso_U_11
_atom_site_aniso_U_22
_atom_site_aniso_U_33
_atom_site_aniso_U_23
_atom_site_aniso_U_13
_atom_site_aniso_U_12
Zn1 0.0160(3) 0.0198(3) 0.0269(3) -0.00107(18) 0.0045(2) 0.00020(17)
P2 0.0164(6) 0.0238(6) 0.0272(6) 0.0058(4) 0.0049(4) 0.0016(4)
P1 0.0157(5) 0.0176(5) 0.0319(6) -0.0044(4) 0.0062(4) -0.0007(4)
O1 0.0206(15) 0.0228(15) 0.0431(18) -0.0062(13) 0.0119(13) -0.0011(12)
O2 0.0259(16) 0.0245(16) 0.0361(17) 0.0014(12) -0.0052(13) 0.0034(12)
O3 0.0328(17) 0.0241(15) 0.0420(18) 0.0009(13) 0.0180(14) -0.0043(13)
O4 0.0253(16) 0.0222(15) 0.0384(17) 0.0018(12) -0.0015(13) -0.0033(12)
O5 0.0243(17) 0.067(2) 0.0291(17) -0.0005(16) 0.0020(13) -0.0076(16)
O6 0.0320(18) 0.0346(18) 0.054(2) 0.0184(15) 0.0240(16) 0.0063(14)
O7 0.0297(17) 0.0256(16) 0.060(2) -0.0128(15) 0.0208(15) -0.0020(13)
O8 0.0246(16) 0.0299(16) 0.0368(17) 0.0048(13) 0.0065(13) 0.0023(12)
O100 0.099(9) 0.073(7) 0.042(5) 0.014(4) 0.030(5) 0.022(6)
N1 0.024(2) 0.037(2) 0.045(2) 0.0052(18) 0.0101(17) 0.0014(16)
C1 0.047(3) 0.109(5) 0.043(3) -0.025(3) 0.005(3) -0.024(4)
C2 0.063(9) 0.071(10) 0.032(6) -0.002(6) 0.002(6) -0.025(8)
C2A 0.024(5) 0.021(4) 0.031(4) 0.001(3) 0.004(3) 0.009(4)
N2 0.082(4) 0.091(4) 0.087(4) 0.014(4) 0.019(3) -0.012(4)
C3 0.0094(19) 0.0110(19) 0.068(3) 0.002(2) 0.0094(19) -0.0028(16)
C4 0.037(3) 0.041(3) 0.059(3) -0.014(3) -0.014(2) 0.006(2)
C5 0.044(3) 0.038(3) 0.031(2) 0.002(2) 0.010(2) 0.009(2)

loop_
_atom_type_symbol
_atom_type_description
_atom_type_scat_dispersion_real
_atom_type_scat_dispersion_imag
_atom_type_scat_source
C C 0.0033 0.0016 'International Tables Vol C Tables 4.2.6.8 and 6.1.1.4'
H H 0.0000 0.0000 'International Tables Vol C Tables 4.2.6.8 and 6.1.1.4'
N N 0.0061 0.0033 'International Tables Vol C Tables 4.2.6.8 and 6.1.1.4'
O O 0.0106 0.0060 'International Tables Vol C Tables 4.2.6.8 and 6.1.1.4'
P P 0.1023 0.0942 'International Tables Vol C Tables 4.2.6.8 and 6.1.1.4'
Zn Zn 0.2839 1.4301 'International Tables Vol C Tables 4.2.6.8 and 6.1.1.4'

loop_
_geom_angle_atom_site_label_1
_geom_angle_atom_site_label_2
_geom_angle_atom_site_label_3
_geom_angle
_geom_angle_site_symmetry_1
_geom_angle_site_symmetry_3
_geom_angle_publ_flag
O4 Zn1 O1 113.69(12) . . ?
O4 Zn1 O3 115.11(13) . . ?
O1 Zn1 O3 107.56(12) . . ?
O4 Zn1 O2 113.07(12) . . ?
O1 Zn1 O2 105.31(12) . . ?
O3 Zn1 O2 100.91(13) . . ?
O6 P2 O3 112.13(17) . 3_566 ?
O6 P2 O2 109.66(17) . . ?
O3 P2 O2 113.13(17) 3_566 . ?
O6 P2 O5 107.77(19) . . ?
O3 P2 O5 108.11(17) 3_566 . ?
O2 P2 O5 105.69(18) . . ?
O1 P1 O8 113.91(17) 3_666 . ?
O1 P1 O4 112.60(17) 3_666 . ?
O8 P1 O4 110.04(17) . . ?
O1 P1 O7 108.51(16) 3_666 . ?
O8 P1 O7 105.89(18) . . ?
O4 P1 O7 105.29(17) . . ?
P1 O1 Zn1 126.96(17) 3_666 . ?
P2 O2 Zn1 131.37(18) . . ?
P2 O3 Zn1 130.67(18) 3_566 . ?
P1 O4 Zn1 122.36(17) . . ?
P2 O5 H30 109.5 . . ?
P1 O7 H20 109.5 . . ?
H101 O100 H102 139(10) . . ?
C5 N1 C1 116.9(4) . . ?
C5 N1 H1 108.1 . . ?
C1 N1 H1 108.1 . . ?
C5 N1 H2 108.1 . . ?
C1 N1 H2 108.1 . . ?
H1 N1 H2 107.3 . . ?
C2 C1 N1 123.7(7) . . ?
C2 C1 C2A 47.3(7) . . ?
N1 C1 C2A 115.2(5) . . ?
C2A C2 C1 76.1(10) . . ?
C2A C2 N2 61.4(8) . . ?
C1 C2 N2 125.5(10) . . ?
C2 C2A N2 74.3(8) . . ?
C2 C2A C1 56.6(7) . . ?
N2 C2A C1 120.4(6) . . ?
C2A N2 C3 120.4(5) . . ?
C2A N2 C2 44.3(6) . . ?
C3 N2 C2 110.7(6) . . ?
C4 C3 N2 119.3(4) . . ?
C4 C3 H9 107.5 . . ?
N2 C3 H9 107.5 . . ?
C4 C3 H10 107.5 . . ?
N2 C3 H10 107.5 . . ?
H9 C3 H10 107.0 . . ?
C3 C4 C5 114.0(4) . . ?
C3 C4 H11 108.7 . . ?
C5 C4 H11 108.7 . . ?
C3 C4 H12 108.7 . . ?
C5 C4 H12 108.7 . . ?
H11 C4 H12 107.6 . . ?
N1 C5 C4 113.7(4) . . ?
N1 C5 H13 108.8 . . ?
C4 C5 H13 108.8 . . ?
N1 C5 H14 108.8 . . ?
C4 C5 H14 108.8 . . ?
H13 C5 H14 107.7 . . ?

loop_
_geom_bond_atom_site_label_1
_geom_bond_atom_site_label_2
_geom_bond_distance
_geom_bond_site_symmetry_2
_geom_bond_publ_flag
Zn1 O4 1.941(3) . ?
Zn1 O1 1.947(3) . ?
Zn1 O3 1.950(3) . ?
Zn1 O2 1.972(3) . ?
P2 O6 1.518(3) . ?
P2 O3 1.519(3) 3_566 ?
P2 O2 1.530(3) . ?
P2 O5 1.579(3) . ?
P1 O1 1.519(3) 3_666 ?
P1 O8 1.522(3) . ?
P1 O4 1.532(3) . ?
P1 O7 1.585(3) . ?
O1 P1 1.519(3) 3_666 ?
O3 P2 1.519(3) 3_566 ?
O5 H30 0.8200 . ?
O7 H20 0.8200 . ?
O100 H101 0.990(11) . ?
O100 H102 0.987(11) . ?
N1 C5 1.483(6) . ?
N1 C1 1.493(7) . ?
N1 H1 0.9000 . ?
N1 H2 0.9000 . ?
C1 C2 1.304(14) . ?
C1 C2A 1.516(10) . ?
C2 C2A 1.147(16) . ?
C2 N2 1.581(14) . ?
C2A N2 1.443(10) . ?
N2 C3 1.488(8) . ?
C3 C4 1.477(7) . ?
C3 H9 0.9700 . ?
C3 H10 0.9700 . ?
C4 C5 1.507(7) . ?
C4 H11 0.9700 . ?
C4 H12 0.9700 . ?
C5 H13 0.9700 . ?
C5 H14 0.9700 . ?
